data_9007280
loop_
_publ_author_name
'Lee, Y.'
'Hriljac, J. A.'
'Vogt, T.'

_publ_section_title
;
 Pressure-induced migration of zeolitic water in laumontite
 Sample: Pleasant Valley, Connecticut, NMNH R4159; P = 1.1 GPa
;
_journal_name_full 'Physics and Chemistry of Minerals'
_journal_page_first 421
_journal_page_last 428
_journal_volume 31
_journal_year 2004
_chemical_formula_sum 'Al4 Ca2 H18 O33 Si8'
_chemical_name_mineral Laumontite
_space_group_IT_number 12
_symmetry_space_group_name_Hall '-C 2y'
_symmetry_space_group_name_H-M 'C 1 2/m 1'
_cell_angle_alpha 90
_cell_angle_beta 110.001
_cell_angle_gamma 90
_cell_formula_units_Z 2
_cell_length_a 14.8486
_cell_length_b 13.1211
_cell_length_c 7.4774
_cell_volume 1368.956
_database_code_amcsd 0008871
_diffrn_ambient_pressure 1.1e+06
_exptl_crystal_density_diffrn 2.326
_cod_original_formula_sum 'Ca2 Al4 Si8 O33 H18'
_cod_database_code 9007280

loop_
_space_group_symop_operation_xyz
x,y,z
1/2+x,1/2+y,z
x,-y,z
1/2+x,1/2-y,z
-x,y,-z
1/2-x,1/2+y,-z
-x,-y,-z
1/2-x,1/2-y,-z

loop_
_atom_site_label
_atom_site_fract_x
_atom_site_fract_y
_atom_site_fract_z
_atom_site_U_iso_or_equiv
_atom_site_type_symbol
_atom_site_attached_hydrogens
Ca 0.27000 0.50000 0.72500 0.03800 Ca 0
Al 0.12930 0.30950 0.72840 0.03800 Al 0
Si1 0.23980 0.38130 0.15760 0.03800 Si 0
Si2 0.07430 0.38690 0.31720 0.03800 Si 0
O1 0.26600 0.50000 0.20800 0.03800 O 0
O2 0.21200 0.36500 0.93100 0.03800 O 0
O3 0.13400 0.38900 0.54500 0.03800 O 0
O4 0.14600 0.34900 0.20900 0.03800 O 0
O5 0.33100 0.31500 0.28400 0.03800 O 0
O6 0.03600 0.50000 0.24100 0.03800 O 0
O7 0.01300 0.30600 0.73700 0.03800 O 0
Wat1 0.00000 0.15400 0.00000 0.03800 O 2
Wat2 0.41400 0.50000 0.03100 0.03800 O 2
Wat5 0.50000 0.50000 0.50000 0.03800 O 2
Wat8 0.13900 0.12300 0.37700 0.03800 O 2

loop_
_cod_changelog_entry_id
_cod_changelog_entry_author
_cod_changelog_entry_date
_cod_changelog_entry_text
1
;cod-tools version 3.8.0
Id: cif_guess_AMCSD_atom_types 9574 2023-05-10 09:00:05Z saulius
;
2023-05-10T18:50:40+03:00
;Derived atom types and hydrogen counts
from atom names that follow the AMCSD naming convention
(Wat == water, O-H == hydroxyl).
;

loop_
_cod_related_entry_id
_cod_related_entry_database
_cod_related_entry_code
1 AMCSD 0008871
